data_7154327
loop_
_publ_author_name
'Huang, Hu'
'Pan, Hongjie'
'Cai, Yudong'
'Liu, Mao'
'Tian, Hua'
'Shi, Yian'

_publ_section_title
;
 Enantioselective 6-endo bromoaminocyclization of 2,4-dienyl
 N-tosylcarbamates catalyzed by a chiral phosphine oxide-Sc(OTf)3 complex.
 A dramatic additive effect.
;
_journal_issue 12
_journal_name_full 'Organic &amp; biomolecular chemistry'
_journal_page_first 3566
_journal_page_last 3570
_journal_paper_doi 10.1039/c5ob00001g
_journal_volume 13
_journal_year 2015
_chemical_absolute_configuration ad
_chemical_formula_moiety 'C15 H19 N O5 S'
_chemical_formula_sum 'C15 H19 N O5 S'
_chemical_formula_weight 325.37
_chemical_name_systematic
;
 ?
;
_space_group_crystal_system monoclinic
_space_group_IT_number 4
_space_group_name_Hall 'P 2yb'
_space_group_name_H-M_alt 'P 1 21 1'
_symmetry_space_group_name_Hall 'P 2yb'
_symmetry_space_group_name_H-M 'P 1 21 1'
_atom_sites_solution_hydrogens geom
_audit_block_doi 10.5517/cc13vg4k
_audit_creation_date 2014-07-09
_audit_creation_method
;
Olex2 1.2
(compiled 2013.12.10 svn.r2850 for OlexSys, GUI svn.r4736)
;
_audit_update_record
;
2014-12-09 deposited with the CCDC.
2015-02-02 downloaded from the CCDC.
;
_cell_angle_alpha 90
_cell_angle_beta 92.642(3)
_cell_angle_gamma 90
_cell_formula_units_Z 4
_cell_length_a 8.116(2)
_cell_length_b 14.954(5)
_cell_length_c 13.474(4)
_cell_measurement_reflns_used 5834
_cell_measurement_temperature 173.1500
_cell_measurement_theta_max 27.4838
_cell_measurement_theta_min 1.5129
_cell_volume 1633.6(8)
_computing_cell_refinement 'CrystalClear (Rigaku Inc., 2007)'
_computing_data_collection 'CrystalClear (Rigaku Inc., 2007)'
_computing_data_reduction 'CrystalClear (Rigaku Inc., 2007)'
_computing_molecular_graphics 'Olex2 (Dolomanov et al., 2009)'
_computing_publication_material 'Olex2 (Dolomanov et al., 2009)'
_computing_structure_refinement 'SHELXL (Sheldrick, 2013)'
_computing_structure_solution
;
'SHELXS (Sheldrick, 2013)'
;
_diffrn_ambient_temperature 173.1500
_diffrn_detector_area_resol_mean 28.5714
_diffrn_measured_fraction_theta_full 0.995
_diffrn_measured_fraction_theta_max 0.991
_diffrn_measurement_device
;
Saturn724 (2x2 bin mode)
;
_diffrn_measurement_device_details
;
AFC10: Fixed Chi 2 circle
;
_diffrn_measurement_device_type 'Saturn724+ CCD'
_diffrn_measurement_method '\w scans at fixed \c = 45\%'
_diffrn_orient_matrix_type d*Trek
_diffrn_orient_matrix_UB_11 -0.1205
_diffrn_orient_matrix_UB_12 0.0035
_diffrn_orient_matrix_UB_13 -0.0264
_diffrn_orient_matrix_UB_21 -0.0053
_diffrn_orient_matrix_UB_22 0.0585
_diffrn_orient_matrix_UB_23 0.0319
_diffrn_orient_matrix_UB_31 0.0115
_diffrn_orient_matrix_UB_32 0.0359
_diffrn_orient_matrix_UB_33 -0.0640
_diffrn_radiation_detector CCD
_diffrn_radiation_monochromator 'Graphite Monochromator'
_diffrn_radiation_type MoK\a
_diffrn_radiation_wavelength 0.71073
_diffrn_reflns_av_R_equivalents 0.0264
_diffrn_reflns_av_unetI/netI 0.0288
_diffrn_reflns_Laue_measured_fraction_full 0.995
_diffrn_reflns_Laue_measured_fraction_max 0.991
_diffrn_reflns_limit_h_max 10
_diffrn_reflns_limit_h_min -10
_diffrn_reflns_limit_k_max 19
_diffrn_reflns_limit_k_min -19
_diffrn_reflns_limit_l_max 17
_diffrn_reflns_limit_l_min -17
_diffrn_reflns_number 18681
_diffrn_reflns_point_group_measured_fraction_full 0.991
_diffrn_reflns_point_group_measured_fraction_max 0.983
_diffrn_reflns_theta_full 26.000
_diffrn_reflns_theta_max 27.483
_diffrn_reflns_theta_min 2.992
_diffrn_source 'Sealed Tube'
_diffrn_source_current 30.0000
_diffrn_source_power 1.5000
_diffrn_source_voltage 50.0000
_exptl_absorpt_coefficient_mu 0.220
_exptl_absorpt_correction_T_max 1.0000
_exptl_absorpt_correction_T_min 0.9033
_exptl_absorpt_correction_type multi-scan
_exptl_absorpt_process_details 'CrystalClear (Rigaku Inc., 2007)'
_exptl_crystal_colour Colorless
_exptl_crystal_density_diffrn 1.323
_exptl_crystal_description block
_exptl_crystal_F_000 688
_exptl_crystal_size_max 0.52
_exptl_crystal_size_mid 0.23
_exptl_crystal_size_min 0.09
_refine_diff_density_max 0.192
_refine_diff_density_min -0.218
_refine_diff_density_rms 0.035
_refine_ls_abs_structure_details
;
 Flack x determined using 3191 quotients [(I+)-(I-)]/[(I+)+(I-)]
 (Parsons and Flack (2004), Acta Cryst. A60, s61).
;
_refine_ls_abs_structure_Flack 0.00(2)
_refine_ls_extinction_method none
_refine_ls_goodness_of_fit_ref 1.065
_refine_ls_hydrogen_treatment constr
_refine_ls_matrix_type full
_refine_ls_number_parameters 403
_refine_ls_number_reflns 7346
_refine_ls_number_restraints 1
_refine_ls_restrained_S_all 1.065
_refine_ls_R_factor_all 0.0339
_refine_ls_R_factor_gt 0.0324
_refine_ls_shift/su_max 0.001
_refine_ls_shift/su_mean 0.000
_refine_ls_structure_factor_coef Fsqd
_refine_ls_weighting_details 'w=1/[\s^2^(Fo^2^)+(0.0315P)^2^+0.3089P] where P=(Fo^2^+2Fc^2^)/3'
_refine_ls_weighting_scheme calc
_refine_ls_wR_factor_gt 0.0726
_refine_ls_wR_factor_ref 0.0735
_reflns_Friedel_coverage 0.909
_reflns_Friedel_fraction_full 0.986
_reflns_Friedel_fraction_max 0.973
_reflns_number_gt 7152
_reflns_number_total 7346
_reflns_threshold_expression 'I > 2\s(I)'
_cod_data_source_file c5ob00001g2.cif
_cod_data_source_block sa3504
_cod_depositor_comments 'Adding full bibliography for 7154320--7154328.cif.'
_cod_original_cell_volume 1633.4(8)
_cod_database_code 7154327
_shelxl_version_number 2013-4
_shelx_space_group_comment
;
The symmetry employed for this shelxl refinement is uniquely defined
by the following loop, which should always be used as a source of
symmetry information in preference to the above space-group names.
They are only intended as comments.
;
_diffrn_number_total 3862
_olex2_refinement_description
;
1. Fixed Uiso
 At 1.2 times of:
  All C(H) groups, All C(H,H) groups
 At 1.5 times of:
  All C(H,H,H) groups
2.a Ternary CH refined with riding coordinates:
 C1A(H1A), C4A(H4A), C1(H1), C4(H4)
2.b Secondary CH2 refined with riding coordinates:
 C2A(H2AA,H2AB), C2(H2A,H2B)
2.c Aromatic/amide H refined with riding coordinates:
 C6A(H6A), C7A(H7A), C10A(H10A), C11A(H11A), C13A(H13A), C14A(H14A), C6(H6),
 C7(H7), C10(H10), C11(H11), C13(H13), C14(H14)
2.d Idealised Me refined as rotating group:
 C5A(H5AA,H5AB,H5AC), C8A(H8AA,H8AB,H8AC), C15A(H15A,H15B,H15C), C5(H5A,H5B,
 H5C), C8(H8A,H8B,H8C), C15(H15D,H15E,H15F)
;

loop_
_space_group_symop_operation_xyz
'x, y, z'
'-x, y+1/2, -z'

loop_
_atom_site_label
_atom_site_type_symbol
_atom_site_fract_x
_atom_site_fract_y
_atom_site_fract_z
_atom_site_U_iso_or_equiv
_atom_site_adp_type
_atom_site_occupancy
_atom_site_site_symmetry_order
_atom_site_calc_flag
_atom_site_refinement_flags_posn
S1A S 0.81172(7) 0.72052(4) 0.39643(4) 0.02523(12) Uani 1 1 d .
O1A O 1.1647(2) 0.55155(12) 0.39428(14) 0.0356(4) Uani 1 1 d .
O2A O 0.9048(3) 0.52267(12) 0.43265(15) 0.0416(5) Uani 1 1 d .
O3A O 0.8440(2) 0.80430(12) 0.35057(13) 0.0322(4) Uani 1 1 d .
O4A O 0.6847(2) 0.66323(13) 0.35596(13) 0.0358(4) Uani 1 1 d .
O5A O 1.2368(2) 0.72061(14) 0.53894(12) 0.0381(4) Uani 1 1 d .
N1A N 0.9893(2) 0.66587(13) 0.39199(14) 0.0256(4) Uani 1 1 d .
C1A C 1.1464(3) 0.70992(16) 0.37052(16) 0.0254(5) Uani 1 1 d .
H1A H 1.1350 0.7417 0.3070 0.030 Uiso 1 1 calc R
C2A C 1.2568(3) 0.62715(17) 0.35972(19) 0.0321(5) Uani 1 1 d .
H2AA H 1.2832 0.6188 0.2908 0.039 Uiso 1 1 calc R
H2AB H 1.3590 0.6341 0.3993 0.039 Uiso 1 1 calc R
C3A C 1.0077(3) 0.57452(16) 0.40897(18) 0.0296(5) Uani 1 1 d .
C4A C 1.2092(3) 0.77377(17) 0.45194(19) 0.0294(5) Uani 1 1 d .
H4A H 1.1234 0.8181 0.4640 0.035 Uiso 1 1 calc R
C5A C 1.2682(4) 0.7736(2) 0.6263(2) 0.0490(8) Uani 1 1 d .
H5AA H 1.3680 0.8072 0.6198 0.074 Uiso 1 1 calc GR
H5AB H 1.2799 0.7352 0.6833 0.074 Uiso 1 1 calc GR
H5AC H 1.1779 0.8140 0.6344 0.074 Uiso 1 1 calc GR
C6A C 1.3615(3) 0.82125(17) 0.4211(2) 0.0318(5) Uani 1 1 d .
H6A H 1.4474 0.7870 0.3979 0.038 Uiso 1 1 calc R
C7A C 1.3804(3) 0.90796(19) 0.4248(2) 0.0419(7) Uani 1 1 d .
H7A H 1.2936 0.9416 0.4477 0.050 Uiso 1 1 calc R
C8A C 1.5314(4) 0.9574(2) 0.3951(3) 0.0519(8) Uani 1 1 d .
H8AA H 1.5020 0.9983 0.3423 0.078 Uiso 1 1 calc GR
H8AB H 1.6114 0.9155 0.3728 0.078 Uiso 1 1 calc GR
H8AC H 1.5775 0.9901 0.4511 0.078 Uiso 1 1 calc GR
C9A C 0.7761(3) 0.73751(15) 0.52236(16) 0.0243(5) Uani 1 1 d .
C10A C 0.7034(3) 0.66941(16) 0.57448(18) 0.0306(5) Uani 1 1 d .
H10A H 0.6746 0.6158 0.5432 0.037 Uiso 1 1 calc R
C11A C 0.6741(3) 0.68236(16) 0.67417(18) 0.0332(5) Uani 1 1 d .
H11A H 0.6259 0.6367 0.7097 0.040 Uiso 1 1 calc R
C12A C 0.7156(3) 0.76231(16) 0.72199(17) 0.0260(5) Uani 1 1 d .
C13A C 0.7855(3) 0.82987(16) 0.66753(18) 0.0288(5) Uani 1 1 d .
H13A H 0.8120 0.8840 0.6983 0.035 Uiso 1 1 calc R
C14A C 0.8167(3) 0.81845(16) 0.56781(18) 0.0272(5) Uani 1 1 d .
H14A H 0.8640 0.8642 0.5321 0.033 Uiso 1 1 calc R
C15A C 0.6822(4) 0.77481(18) 0.83074(18) 0.0344(6) Uani 1 1 d .
H15A H 0.5659 0.7699 0.8397 0.052 Uiso 1 1 calc GR
H15B H 0.7200 0.8328 0.8521 0.052 Uiso 1 1 calc GR
H15C H 0.7396 0.7296 0.8693 0.052 Uiso 1 1 calc GR
S1 S 1.03424(7) 0.54236(4) 0.11455(4) 0.02727(13) Uani 1 1 d .
O1 O 0.6765(2) 0.39299(13) 0.18404(14) 0.0378(4) Uani 1 1 d .
O2 O 0.9145(2) 0.34498(13) 0.12451(15) 0.0414(5) Uani 1 1 d .
O3 O 1.0218(2) 0.63324(12) 0.14702(13) 0.0341(4) Uani 1 1 d .
O4 O 1.1632(2) 0.48697(13) 0.15521(13) 0.0363(4) Uani 1 1 d .
O5 O 0.5782(3) 0.50850(12) 0.00539(13) 0.0378(4) Uani 1 1 d .
N1 N 0.8571(3) 0.49671(13) 0.14343(14) 0.0288(4) Uani 1 1 d .
C1 C 0.7070(3) 0.54911(17) 0.15952(17) 0.0294(5) Uani 1 1 d .
H1 H 0.7327 0.5988 0.2050 0.035 Uiso 1 1 calc R
C2 C 0.6063(4) 0.47797(19) 0.2118(2) 0.0377(6) Uani 1 1 d .
H2A H 0.6153 0.4860 0.2832 0.045 Uiso 1 1 calc R
H2B H 0.4909 0.4813 0.1899 0.045 Uiso 1 1 calc R
C3 C 0.8263(3) 0.40463(17) 0.14779(18) 0.0323(5) Uani 1 1 d .
C4 C 0.6262(3) 0.58438(17) 0.06308(18) 0.0306(5) Uani 1 1 d .
H4 H 0.7076 0.6188 0.0275 0.037 Uiso 1 1 calc R
C5 C 0.5309(5) 0.5301(2) -0.0948(2) 0.0576(9) Uani 1 1 d .
H5A H 0.6249 0.5523 -0.1278 0.086 Uiso 1 1 calc GR
H5B H 0.4464 0.5750 -0.0958 0.086 Uiso 1 1 calc GR
H5C H 0.4897 0.4774 -0.1283 0.086 Uiso 1 1 calc GR
C6 C 0.4826(3) 0.64412(17) 0.08428(19) 0.0333(5) Uani 1 1 d .
H6 H 0.3842 0.6167 0.1000 0.040 Uiso 1 1 calc R
C7 C 0.4856(4) 0.73186(18) 0.0823(2) 0.0385(6) Uani 1 1 d .
H7 H 0.5824 0.7589 0.0634 0.046 Uiso 1 1 calc R
C8 C 0.3463(4) 0.7921(2) 0.1079(3) 0.0493(7) Uani 1 1 d .
H8A H 0.3201 0.8313 0.0530 0.074 Uiso 1 1 calc GR
H8B H 0.3783 0.8268 0.1655 0.074 Uiso 1 1 calc GR
H8C H 0.2514 0.7566 0.1215 0.074 Uiso 1 1 calc GR
C9 C 1.0394(3) 0.54066(17) -0.01542(16) 0.0267(4) Uani 1 1 d .
C10 C 1.0496(4) 0.45959(18) -0.0641(2) 0.0378(6) Uani 1 1 d .
H10 H 1.0521 0.4062 -0.0287 0.045 Uiso 1 1 calc R
C11 C 1.0563(4) 0.45930(19) -0.1672(2) 0.0407(6) Uani 1 1 d .
H11 H 1.0625 0.4051 -0.2007 0.049 Uiso 1 1 calc R
C12 C 1.0537(3) 0.5385(2) -0.22075(17) 0.0339(5) Uani 1 1 d .
C13 C 1.0461(3) 0.61857(18) -0.17013(19) 0.0341(6) Uani 1 1 d .
H13 H 1.0460 0.6719 -0.2056 0.041 Uiso 1 1 calc R
C14 C 1.0387(3) 0.62106(17) -0.06727(18) 0.0299(5) Uani 1 1 d .
H14 H 1.0333 0.6753 -0.0339 0.036 Uiso 1 1 calc R
C15 C 1.0583(4) 0.5368(2) -0.33268(19) 0.0465(7) Uani 1 1 d .
H15D H 1.0790 0.4768 -0.3544 0.070 Uiso 1 1 calc GR
H15E H 1.1446 0.5754 -0.3535 0.070 Uiso 1 1 calc GR
H15F H 0.9544 0.5569 -0.3613 0.070 Uiso 1 1 calc GR

loop_
_atom_site_aniso_label
_atom_site_aniso_U_11
_atom_site_aniso_U_22
_atom_site_aniso_U_33
_atom_site_aniso_U_23
_atom_site_aniso_U_13
_atom_site_aniso_U_12
S1A 0.0239(3) 0.0291(3) 0.0226(2) -0.0033(2) 0.0003(2) 0.0027(2)
O1A 0.0363(10) 0.0261(8) 0.0446(10) -0.0020(8) 0.0050(8) 0.0061(8)
O2A 0.0483(12) 0.0302(10) 0.0470(11) 0.0004(8) 0.0106(9) -0.0049(8)
O3A 0.0369(10) 0.0317(9) 0.0284(8) 0.0046(7) 0.0048(7) 0.0087(8)
O4A 0.0261(9) 0.0495(11) 0.0315(9) -0.0136(8) -0.0007(7) -0.0025(8)
O5A 0.0471(11) 0.0410(10) 0.0259(8) -0.0065(8) -0.0009(7) -0.0078(9)
N1A 0.0249(10) 0.0231(9) 0.0288(9) -0.0031(8) 0.0025(8) 0.0013(8)
C1A 0.0221(11) 0.0291(12) 0.0251(10) -0.0024(9) 0.0033(8) 0.0002(9)
C2A 0.0274(13) 0.0339(13) 0.0353(13) -0.0077(11) 0.0028(10) 0.0035(10)
C3A 0.0350(13) 0.0260(11) 0.0281(11) -0.0051(9) 0.0027(10) 0.0019(10)
C4A 0.0271(12) 0.0287(12) 0.0326(12) -0.0055(10) 0.0034(10) -0.0007(10)
C5A 0.0435(17) 0.070(2) 0.0329(14) -0.0196(14) -0.0029(12) -0.0047(15)
C6A 0.0230(12) 0.0279(12) 0.0448(14) -0.0033(11) 0.0032(10) 0.0028(10)
C7A 0.0274(13) 0.0311(14) 0.0676(19) -0.0055(13) 0.0055(13) 0.0031(11)
C8A 0.0371(16) 0.0290(14) 0.091(3) 0.0030(15) 0.0118(15) 0.0012(12)
C9A 0.0221(11) 0.0275(12) 0.0234(10) -0.0027(9) 0.0007(8) 0.0030(9)
C10A 0.0367(14) 0.0232(11) 0.0320(12) -0.0045(10) 0.0036(10) -0.0043(10)
C11A 0.0448(15) 0.0250(12) 0.0305(12) 0.0010(10) 0.0086(11) -0.0049(11)
C12A 0.0256(12) 0.0280(12) 0.0244(11) -0.0008(9) 0.0013(9) 0.0032(9)
C13A 0.0331(13) 0.0256(11) 0.0279(11) -0.0050(9) 0.0031(9) -0.0023(10)
C14A 0.0307(13) 0.0235(11) 0.0276(11) -0.0007(9) 0.0037(9) -0.0027(9)
C15A 0.0419(15) 0.0343(13) 0.0274(12) -0.0029(10) 0.0057(11) 0.0024(11)
S1 0.0299(3) 0.0281(3) 0.0236(3) 0.0012(2) -0.0007(2) -0.0040(2)
O1 0.0373(10) 0.0337(9) 0.0425(10) 0.0102(8) 0.0036(8) -0.0073(8)
O2 0.0438(11) 0.0301(10) 0.0503(11) 0.0058(9) 0.0023(9) 0.0006(9)
O3 0.0421(10) 0.0299(9) 0.0303(8) -0.0048(7) 0.0025(7) -0.0081(8)
O4 0.0324(10) 0.0426(11) 0.0332(9) 0.0088(8) -0.0053(7) -0.0026(8)
O5 0.0538(12) 0.0304(9) 0.0284(9) -0.0020(7) -0.0063(8) 0.0013(8)
N1 0.0305(11) 0.0280(10) 0.0280(10) 0.0017(8) 0.0025(8) -0.0037(9)
C1 0.0324(12) 0.0312(12) 0.0250(10) -0.0026(10) 0.0050(9) -0.0031(11)
C2 0.0383(15) 0.0430(15) 0.0326(12) 0.0077(11) 0.0083(11) -0.0014(12)
C3 0.0374(14) 0.0296(12) 0.0296(12) 0.0046(10) -0.0033(10) -0.0057(11)
C4 0.0358(14) 0.0271(11) 0.0291(12) 0.0000(9) 0.0038(10) -0.0014(10)
C5 0.089(3) 0.0467(18) 0.0347(14) -0.0042(13) -0.0205(15) 0.0105(18)
C6 0.0308(13) 0.0331(13) 0.0364(13) 0.0017(11) 0.0032(10) -0.0029(11)
C7 0.0415(15) 0.0328(14) 0.0418(14) 0.0026(12) 0.0076(12) -0.0031(12)
C8 0.0556(19) 0.0359(15) 0.0571(19) 0.0029(14) 0.0108(15) 0.0079(14)
C9 0.0288(11) 0.0282(11) 0.0232(10) 0.0025(10) 0.0016(8) 0.0001(10)
C10 0.0537(17) 0.0280(13) 0.0320(13) 0.0014(11) 0.0060(12) 0.0013(12)
C11 0.0582(18) 0.0325(14) 0.0318(13) -0.0042(11) 0.0065(12) 0.0021(13)
C12 0.0329(13) 0.0437(14) 0.0254(11) 0.0012(11) 0.0039(9) 0.0068(12)
C13 0.0375(14) 0.0352(14) 0.0301(12) 0.0100(11) 0.0067(10) 0.0070(11)
C14 0.0331(13) 0.0251(11) 0.0317(12) 0.0022(10) 0.0033(10) 0.0033(10)
C15 0.0558(18) 0.0566(18) 0.0275(12) 0.0015(13) 0.0067(12) 0.0150(16)

loop_
_atom_type_symbol
_atom_type_description
_atom_type_scat_dispersion_real
_atom_type_scat_dispersion_imag
_atom_type_scat_source
C C 0.0033 0.0016 'International Tables Vol C Tables 4.2.6.8 and 6.1.1.4'
H H 0.0000 0.0000 'International Tables Vol C Tables 4.2.6.8 and 6.1.1.4'
N N 0.0061 0.0033 'International Tables Vol C Tables 4.2.6.8 and 6.1.1.4'
O O 0.0106 0.0060 'International Tables Vol C Tables 4.2.6.8 and 6.1.1.4'
S S 0.1246 0.1234 'International Tables Vol C Tables 4.2.6.8 and 6.1.1.4'

loop_
_geom_angle_atom_site_label_1
_geom_angle_atom_site_label_2
_geom_angle_atom_site_label_3
_geom_angle
O3A S1A O4A 120.31(12)
O3A S1A N1A 103.89(10)
O3A S1A C9A 109.50(11)
O4A S1A N1A 107.64(11)
O4A S1A C9A 107.95(11)
N1A S1A C9A 106.75(10)
C3A O1A C2A 110.86(19)
C4A O5A C5A 112.5(2)
C1A N1A S1A 123.13(16)
C3A N1A S1A 124.35(17)
C3A N1A C1A 112.5(2)
N1A C1A C2A 99.89(19)
N1A C1A C4A 113.68(18)
C4A C1A C2A 113.3(2)
O1A C2A C1A 106.65(19)
O1A C3A N1A 108.8(2)
O2A C3A O1A 123.6(2)
O2A C3A N1A 127.6(2)
O5A C4A C1A 106.1(2)
O5A C4A C6A 113.1(2)
C6A C4A C1A 110.4(2)
C7A C6A C4A 123.7(2)
C6A C7A C8A 125.0(3)
C10A C9A S1A 118.52(18)
C10A C9A C14A 121.0(2)
C14A C9A S1A 120.45(18)
C9A C10A C11A 119.0(2)
C10A C11A C12A 121.3(2)
C11A C12A C15A 120.3(2)
C13A C12A C11A 118.5(2)
C13A C12A C15A 121.2(2)
C12A C13A C14A 121.3(2)
C9A C14A C13A 118.9(2)
O3 S1 N1 104.21(11)
O3 S1 C9 108.90(11)
O4 S1 O3 119.68(11)
O4 S1 N1 107.48(11)
O4 S1 C9 108.95(12)
N1 S1 C9 106.85(11)
C3 O1 C2 110.7(2)
C4 O5 C5 113.2(2)
C1 N1 S1 123.29(17)
C3 N1 S1 125.07(18)
C3 N1 C1 111.5(2)
N1 C1 C2 99.2(2)
N1 C1 C4 112.66(19)
C4 C1 C2 114.5(2)
O1 C2 C1 105.5(2)
O1 C3 N1 108.0(2)
O2 C3 O1 124.2(2)
O2 C3 N1 127.7(2)
O5 C4 C1 106.7(2)
O5 C4 C6 112.5(2)
C6 C4 C1 110.5(2)
C7 C6 C4 125.0(3)
C6 C7 C8 125.5(3)
C10 C9 S1 119.43(19)
C10 C9 C14 121.2(2)
C14 C9 S1 119.30(19)
C9 C10 C11 118.8(2)
C12 C11 C10 121.0(2)
C11 C12 C15 120.3(3)
C13 C12 C11 118.9(2)
C13 C12 C15 120.8(2)
C12 C13 C14 121.4(2)
C9 C14 C13 118.6(2)

loop_
_geom_bond_atom_site_label_1
_geom_bond_atom_site_label_2
_geom_bond_distance
S1A O3A 1.4265(19)
S1A O4A 1.4290(18)
S1A N1A 1.660(2)
S1A C9A 1.753(2)
O1A C2A 1.444(3)
O1A C3A 1.343(3)
O2A C3A 1.194(3)
O5A C4A 1.425(3)
O5A C5A 1.433(3)
N1A C1A 1.476(3)
N1A C3A 1.392(3)
C1A C2A 1.539(3)
C1A C4A 1.524(3)
C4A C6A 1.501(4)
C6A C7A 1.306(4)
C7A C8A 1.502(4)
C9A C10A 1.384(3)
C9A C14A 1.389(3)
C10A C11A 1.388(3)
C11A C12A 1.392(3)
C12A C13A 1.385(3)
C12A C15A 1.514(3)
C13A C14A 1.389(3)
S1 O3 1.4326(19)
S1 O4 1.4241(19)
S1 N1 1.654(2)
S1 C9 1.754(2)
O1 C2 1.448(3)
O1 C3 1.342(3)
O2 C3 1.195(3)
O5 C4 1.420(3)
O5 C5 1.423(3)
N1 C1 1.473(3)
N1 C3 1.401(3)
C1 C2 1.532(4)
C1 C4 1.523(3)
C4 C6 1.506(4)
C6 C7 1.313(4)
C7 C8 1.497(4)
C9 C10 1.383(4)
C9 C14 1.390(3)
C10 C11 1.393(4)
C11 C12 1.387(4)
C12 C13 1.380(4)
C12 C15 1.511(3)
C13 C14 1.391(3)

loop_
_geom_torsion_atom_site_label_1
_geom_torsion_atom_site_label_2
_geom_torsion_atom_site_label_3
_geom_torsion_atom_site_label_4
_geom_torsion
S1A N1A C1A C2A -171.43(16)
S1A N1A C1A C4A 67.6(2)
S1A N1A C3A O1A 176.71(15)
S1A N1A C3A O2A -3.2(4)
S1A C9A C10A C11A -179.8(2)
S1A C9A C14A C13A 179.44(18)
O3A S1A N1A C1A 14.9(2)
O3A S1A N1A C3A -165.86(19)
O3A S1A C9A C10A 164.31(19)
O3A S1A C9A C14A -14.2(2)
O4A S1A N1A C1A 143.54(17)
O4A S1A N1A C3A -37.2(2)
O4A S1A C9A C10A 31.7(2)
O4A S1A C9A C14A -146.84(19)
O5A C4A C6A C7A -112.3(3)
N1A S1A C9A C10A -83.8(2)
N1A S1A C9A C14A 97.7(2)
N1A C1A C2A O1A -10.9(2)
N1A C1A C4A O5A 61.7(3)
N1A C1A C4A C6A -175.5(2)
C1A N1A C3A O1A -4.0(3)
C1A N1A C3A O2A 176.1(2)
C1A C4A C6A C7A 129.0(3)
C2A O1A C3A O2A 176.1(2)
C2A O1A C3A N1A -3.9(3)
C2A C1A C4A O5A -51.4(3)
C2A C1A C4A C6A 71.4(3)
C3A O1A C2A C1A 9.8(3)
C3A N1A C1A C2A 9.3(2)
C3A N1A C1A C4A -111.7(2)
C4A C1A C2A O1A 110.3(2)
C4A C6A C7A C8A 179.6(3)
C5A O5A C4A C1A -169.6(2)
C5A O5A C4A C6A 69.2(3)
C9A S1A N1A C1A -100.78(18)
C9A S1A N1A C3A 78.5(2)
C9A C10A C11A C12A 0.4(4)
C10A C9A C14A C13A 1.0(4)
C10A C11A C12A C13A 0.8(4)
C10A C11A C12A C15A 179.9(2)
C11A C12A C13A C14A -1.1(4)
C12A C13A C14A C9A 0.2(4)
C14A C9A C10A C11A -1.3(4)
C15A C12A C13A C14A 179.8(2)
S1 N1 C1 C2 -164.28(17)
S1 N1 C1 C4 74.2(2)
S1 N1 C3 O1 173.30(16)
S1 N1 C3 O2 -6.4(4)
S1 C9 C10 C11 -179.0(2)
S1 C9 C14 C13 178.73(19)
O3 S1 N1 C1 21.4(2)
O3 S1 N1 C3 -164.08(19)
O3 S1 C9 C10 -179.4(2)
O3 S1 C9 C14 2.8(2)
O4 S1 N1 C1 149.35(18)
O4 S1 N1 C3 -36.1(2)
O4 S1 C9 C10 48.5(2)
O4 S1 C9 C14 -129.4(2)
O5 C4 C6 C7 -139.2(3)
N1 S1 C9 C10 -67.4(2)
N1 S1 C9 C14 114.8(2)
N1 C1 C2 O1 -21.5(2)
N1 C1 C4 O5 62.5(3)
N1 C1 C4 C6 -174.9(2)
C1 N1 C3 O1 -11.6(3)
C1 N1 C3 O2 168.7(2)
C1 C4 C6 C7 101.7(3)
C2 O1 C3 O2 175.8(2)
C2 O1 C3 N1 -3.9(3)
C2 C1 C4 O5 -49.9(3)
C2 C1 C4 C6 72.6(3)
C3 O1 C2 C1 17.0(3)
C3 N1 C1 C2 20.5(2)
C3 N1 C1 C4 -101.0(2)
C4 C1 C2 O1 98.7(2)
C4 C6 C7 C8 -176.9(3)
C5 O5 C4 C1 -168.1(3)
C5 O5 C4 C6 70.6(3)
C9 S1 N1 C1 -93.83(19)
C9 S1 N1 C3 80.7(2)
C9 C10 C11 C12 0.4(5)
C10 C9 C14 C13 0.9(4)
C10 C11 C12 C13 0.6(4)
C10 C11 C12 C15 -179.1(3)
C11 C12 C13 C14 -0.9(4)
C12 C13 C14 C9 0.2(4)
C14 C9 C10 C11 -1.2(4)
C15 C12 C13 C14 178.8(2)
